data_4064474
loop_
_publ_author_name
'Miyazaki, Takamasa'
'Tanabe, Yoshiaki'
'Yuki, Masahiro'
'Miyake, Yoshihiro'
'Nishibayashi, Yoshiaki'

_publ_section_title
;
 Synthesis of Group IV (Zr, Hf)&#x2212;Group VIII (Fe, Ru)
 Heterobimetallic Complexes Bearing Metallocenyl Diphosphine Moieties and
 Their Application to Catalytic Dehydrogenation of Amine&#x2212;Boranes
;
_journal_issue 8
_journal_name_full Organometallics
_journal_page_first 2394
_journal_paper_doi 10.1021/om200127r
_journal_volume 30
_journal_year 2011
_chemical_formula_moiety 'C37 H52 Cl3 Hf P2 Ru '
_chemical_formula_sum 'C37 H52 Cl3 Hf P2 Ru'
_chemical_formula_weight 944.68
_space_group_IT_number 2
_symmetry_cell_setting triclinic
_symmetry_Int_Tables_number 2
_symmetry_space_group_name_Hall '-P 1'
_symmetry_space_group_name_H-M 'P -1'
_cell_angle_alpha 80.0785(14)
_cell_angle_beta 74.0762(15)
_cell_angle_gamma 69.2253(12)
_cell_formula_units_Z 2
_cell_length_a 10.0997(5)
_cell_length_b 13.8189(5)
_cell_length_c 15.2016(8)
_cell_measurement_reflns_used 17496
_cell_measurement_temperature 173.1
_cell_measurement_theta_max 27.5
_cell_measurement_theta_min 3.1
_cell_volume 1900.93(15)
_computing_cell_refinement PROCESS-AUTO
_computing_data_collection PROCESS-AUTO
_computing_data_reduction CrystalStructure
_computing_publication_material 'CrystalStructure 3.8'
_computing_structure_refinement CRYSTALS
_computing_structure_solution 'DIRDIF99 (PATTY)'
_diffrn_ambient_temperature 173.1
_diffrn_detector_area_resol_mean 10.00
_diffrn_measured_fraction_theta_full 0.990
_diffrn_measured_fraction_theta_max 0.990
_diffrn_measurement_device_type 'Rigaku RAXIS-RAPID'
_diffrn_measurement_method \w
_diffrn_radiation_type 'Mo K\a'
_diffrn_radiation_wavelength 0.71075
_diffrn_reflns_av_R_equivalents 0.041
_diffrn_reflns_limit_h_max 12
_diffrn_reflns_limit_h_min -13
_diffrn_reflns_limit_k_max 17
_diffrn_reflns_limit_k_min -17
_diffrn_reflns_limit_l_max 19
_diffrn_reflns_limit_l_min -19
_diffrn_reflns_number 18591
_diffrn_reflns_theta_full 27.48
_diffrn_reflns_theta_max 27.48
_exptl_absorpt_coefficient_mu 3.441
_exptl_absorpt_correction_T_max 0.300
_exptl_absorpt_correction_T_min 0.193
_exptl_absorpt_correction_type numerical
_exptl_absorpt_process_details
;
    Higashi, T. (1999). Program for Absorption Correction.
    Rigaku Corporation, Tokyo, Japan.
;
_exptl_crystal_colour orange
_exptl_crystal_density_diffrn 1.650
_exptl_crystal_density_method 'not measured'
_exptl_crystal_description block
_exptl_crystal_F_000 942.00
_exptl_crystal_size_max 0.45
_exptl_crystal_size_mid 0.40
_exptl_crystal_size_min 0.35
_refine_diff_density_max 3.72
_refine_diff_density_min -0.85
_refine_ls_extinction_method none
_refine_ls_goodness_of_fit_ref 1.000
_refine_ls_hydrogen_treatment refall
_refine_ls_number_parameters 390
_refine_ls_number_reflns 8598
_refine_ls_R_factor_gt 0.0442
_refine_ls_shift/su_max 0.0000
_refine_ls_structure_factor_coef Fsqd
_refine_ls_weighting_details 'w = 1/[3.9600\s(Fo^2^)]/(4Fo^2^)'
_refine_ls_weighting_scheme calc
_refine_ls_wR_factor_ref 0.1305
_reflns_number_gt 7963
_reflns_number_total 8598
_reflns_threshold_expression F^2^>2.0\s(F^2^)
_cod_data_source_file om200127r_si_002.cif
_cod_data_source_block '_3b'
_cod_original_cell_volume 1900.92(15)
_cod_original_formula_sum 'C37 H52 Cl3 Hf P2 Ru '
_cod_database_code 4064474

loop_
_symmetry_equiv_pos_site_id
_symmetry_equiv_pos_as_xyz
1 +X,+Y,+Z
2 -X,-Y,-Z

loop_
_atom_site_label
_atom_site_type_symbol
_atom_site_fract_x
_atom_site_fract_y
_atom_site_fract_z
_atom_site_U_iso_or_equiv
_atom_site_adp_type
_atom_site_occupancy
_atom_site_symmetry_multiplicity
_atom_site_calc_flag
_atom_site_refinement_flags
Hf(1) Hf 0.85982(2) 0.829440(10) -0.014540(10) 0.03148(7) Uani 1.00 1 d .
Ru(1) Ru 0.73943(4) 0.59755(3) 0.26565(3) 0.02872(10) Uani 1.00 1 d .
Cl(1) Cl 0.88874(11) 0.48133(7) 0.14471(9) 0.0314(2) Uani 1.00 1 d .
Cl(2) Cl 0.72286(15) 0.98592(9) 0.06352(13) 0.0516(4) Uani 1.00 1 d .
Cl(3) Cl 0.94136(18) 0.91671(13) -0.16146(12) 0.0656(5) Uani 1.00 1 d .
P(1) P 0.89865(13) 0.69164(9) 0.22909(10) 0.0325(3) Uani 1.00 1 d .
P(2) P 0.60119(12) 0.68909(9) 0.16093(9) 0.0306(3) Uani 1.00 1 d .
C(1) C 0.9763(4) 0.7342(3) 0.1131(3) 0.0296(11) Uani 1.00 1 d .
C(2) C 1.0271(4) 0.8252(3) 0.0829(4) 0.0361(13) Uani 1.00 1 d .
C(3) C 1.1113(4) 0.8171(3) -0.0059(4) 0.0424(15) Uani 1.00 1 d .
C(4) C 1.1193(4) 0.7243(3) -0.0352(3) 0.0381(13) Uani 1.00 1 d .
C(5) C 1.0424(4) 0.6706(3) 0.0379(3) 0.0283(11) Uani 1.00 1 d .
C(6) C 0.6710(4) 0.7411(3) 0.0473(3) 0.0273(11) Uani 1.00 1 d .
C(7) C 0.6033(4) 0.8362(3) -0.0006(3) 0.0314(12) Uani 1.00 1 d .
C(8) C 0.6726(5) 0.8356(3) -0.0941(3) 0.0365(13) Uani 1.00 1 d .
C(9) C 0.7835(5) 0.7383(3) -0.1071(3) 0.0375(13) Uani 1.00 1 d .
C(10) C 0.7831(4) 0.6808(3) -0.0222(3) 0.0299(11) Uani 1.00 1 d .
C(11) C 1.0736(5) 0.6226(3) 0.2628(4) 0.0455(15) Uani 1.00 1 d .
C(12) C 1.1669(5) 0.5207(3) 0.2154(4) 0.0484(16) Uani 1.00 1 d .
C(13) C 0.8297(6) 0.8130(3) 0.2876(4) 0.0482(16) Uani 1.00 1 d .
C(14) C 0.9375(8) 0.8455(4) 0.3201(5) 0.075(2) Uani 1.00 1 d .
C(15) C 0.5291(5) 0.6028(3) 0.1232(4) 0.0400(14) Uani 1.00 1 d .
C(16) C 0.4430(6) 0.6434(4) 0.0492(4) 0.058(2) Uani 1.00 1 d .
C(17) C 0.4335(5) 0.7972(4) 0.2013(4) 0.0526(15) Uani 1.00 1 d .
C(18) C 0.4532(6) 0.8875(4) 0.2321(4) 0.0641(19) Uani 1.00 1 d .
C(19) C 0.7419(5) 0.5735(3) 0.4137(3) 0.0370(13) Uani 1.00 1 d .
C(20) C 0.5974(6) 0.6274(4) 0.4040(4) 0.0542(17) Uani 1.00 1 d .
C(21) C 0.5533(6) 0.5561(5) 0.3657(4) 0.059(2) Uani 1.00 1 d .
C(22) C 0.6713(6) 0.4653(4) 0.3492(4) 0.0470(16) Uani 1.00 1 d .
C(23) C 0.7876(6) 0.4753(3) 0.3784(3) 0.0422(14) Uani 1.00 1 d .
C(24) C 0.8164(6) 0.6075(4) 0.4698(4) 0.0533(18) Uani 1.00 1 d .
C(25) C 0.4975(7) 0.7223(5) 0.4475(5) 0.085(2) Uani 1.00 1 d .
C(26) C 0.3984(6) 0.5723(7) 0.3674(5) 0.093(2) Uani 1.00 1 d .
C(27) C 0.6781(7) 0.3713(4) 0.3108(5) 0.0712(18) Uiso 1.00 1 d .
C(28) C 0.9313(7) 0.3881(4) 0.3797(4) 0.066(2) Uani 1.00 1 d .
C(29) C 0.6513(9) 0.7911(7) 0.6658(7) 0.099(2) Uiso 1.00 1 d .
C(30) C 0.5727(10) 0.7544(6) 0.7411(7) 0.096(2) Uiso 1.00 1 d .
C(31) C 0.4270(10) 0.8066(7) 0.7672(7) 0.104(2) Uiso 1.00 1 d .
C(32) C 0.3669(8) 0.8908(5) 0.7119(6) 0.080(2) Uiso 1.00 1 d .
C(33) C 0.4360(10) 0.9312(7) 0.6352(7) 0.099(2) Uiso 1.00 1 d .
C(34) C 0.5970(12) 0.8800(8) 0.6076(9) 0.133(3) Uiso 1.00 1 d .
C(35) C 0.0900(9) 0.9215(6) 0.5467(6) 0.090(2) Uiso 1.00 1 d .
C(36) C 0.1439(9) 0.9627(6) 0.4624(7) 0.094(2) Uiso 1.00 1 d .
C(37) C 0.0578(9) 1.0421(6) 0.4124(6) 0.092(2) Uiso 1.00 1 d .
H(1) H 1.0116 0.8781 0.1207 0.043 Uiso 1.00 1 c R
H(2) H 1.1636 0.8625 -0.0386 0.051 Uiso 1.00 1 c R
H(3) H 1.1804 0.6959 -0.0906 0.046 Uiso 1.00 1 c R
H(4) H 1.0440 0.6013 0.0387 0.034 Uiso 1.00 1 c R
H(5) H 0.5185 0.8894 0.0259 0.038 Uiso 1.00 1 c R
H(6) H 0.6406 0.8862 -0.1413 0.044 Uiso 1.00 1 c R
H(7) H 0.8380 0.7126 -0.1648 0.045 Uiso 1.00 1 c R
H(8) H 0.8387 0.6098 -0.0131 0.036 Uiso 1.00 1 c R
H(9) H 1.1295 0.6684 0.2479 0.055 Uiso 1.00 1 c R
H(10) H 1.0530 0.6056 0.3272 0.055 Uiso 1.00 1 c R
H(11) H 1.1420 0.4637 0.2517 0.058 Uiso 1.00 1 c R
H(12) H 1.2672 0.5099 0.2092 0.058 Uiso 1.00 1 c R
H(13) H 1.1485 0.5263 0.1564 0.058 Uiso 1.00 1 c R
H(14) H 0.7880 0.8679 0.2462 0.058 Uiso 1.00 1 c R
H(15) H 0.7559 0.8056 0.3401 0.058 Uiso 1.00 1 c R
H(16) H 0.9411 0.8164 0.3810 0.090 Uiso 1.00 1 c R
H(17) H 0.9068 0.9191 0.3185 0.090 Uiso 1.00 1 c R
H(18) H 1.0315 0.8213 0.2808 0.090 Uiso 1.00 1 c R
H(19) H 0.6099 0.5446 0.1011 0.048 Uiso 1.00 1 c R
H(20) H 0.4671 0.5807 0.1759 0.048 Uiso 1.00 1 c R
H(21) H 0.3426 0.6725 0.0770 0.070 Uiso 1.00 1 c R
H(22) H 0.4563 0.5878 0.0150 0.070 Uiso 1.00 1 c R
H(23) H 0.4763 0.6952 0.0093 0.070 Uiso 1.00 1 c R
H(24) H 0.3853 0.8227 0.1523 0.063 Uiso 1.00 1 c R
H(25) H 0.3735 0.7698 0.2515 0.063 Uiso 1.00 1 c R
H(26) H 0.4511 0.8759 0.2958 0.077 Uiso 1.00 1 c R
H(27) H 0.3769 0.9491 0.2212 0.077 Uiso 1.00 1 c R
H(28) H 0.5442 0.8948 0.1988 0.077 Uiso 1.00 1 c R
H(29) H 0.9085 0.5565 0.4712 0.064 Uiso 1.00 1 c R
H(30) H 0.7582 0.6156 0.5306 0.064 Uiso 1.00 1 c R
H(31) H 0.8296 0.6718 0.4431 0.064 Uiso 1.00 1 c R
H(32) H 0.5486 0.7485 0.4763 0.103 Uiso 1.00 1 c R
H(33) H 0.4197 0.7065 0.4921 0.103 Uiso 1.00 1 c R
H(34) H 0.4596 0.7730 0.4021 0.103 Uiso 1.00 1 c R
H(35) H 0.3381 0.6361 0.3924 0.112 Uiso 1.00 1 c R
H(36) H 0.3698 0.5169 0.4042 0.112 Uiso 1.00 1 c R
H(37) H 0.3888 0.5740 0.3067 0.112 Uiso 1.00 1 c R
H(38) H 0.5891 0.3830 0.2944 0.085 Uiso 1.00 1 c R
H(39) H 0.6936 0.3138 0.3554 0.085 Uiso 1.00 1 c R
H(40) H 0.7561 0.3571 0.2578 0.085 Uiso 1.00 1 c R
H(41) H 0.9318 0.3294 0.3548 0.080 Uiso 1.00 1 c R
H(42) H 0.9419 0.3696 0.4412 0.080 Uiso 1.00 1 c R
H(43) H 1.0096 0.4109 0.3440 0.080 Uiso 1.00 1 c R
H(44) H 0.7527 0.7542 0.6499 0.119 Uiso 1.00 1 c R
H(45) H 0.6172 0.6932 0.7759 0.115 Uiso 1.00 1 c R
H(46) H 0.3691 0.7850 0.8223 0.124 Uiso 1.00 1 c R
H(47) H 0.2647 0.9240 0.7303 0.096 Uiso 1.00 1 c R
H(48) H 0.3859 0.9894 0.5999 0.119 Uiso 1.00 1 c R
H(49) H 0.6573 0.9048 0.5557 0.160 Uiso 1.00 1 c R
H(50) H 0.1538 0.8674 0.5779 0.108 Uiso 1.00 1 c R
H(51) H 0.2453 0.9360 0.4364 0.113 Uiso 1.00 1 c R
H(52) H 0.0978 1.0699 0.3536 0.110 Uiso 1.00 1 c R

loop_
_atom_site_aniso_label
_atom_site_aniso_U_11
_atom_site_aniso_U_22
_atom_site_aniso_U_33
_atom_site_aniso_U_12
_atom_site_aniso_U_13
_atom_site_aniso_U_23
Hf(1) 0.03165(14) 0.02617(13) 0.04027(16) -0.01224(8) -0.01642(10) 0.00714(9)
Ru(1) 0.0298(2) 0.0338(2) 0.0270(2) -0.01205(15) -0.01352(16) 0.00104(16)
Cl(1) 0.0327(5) 0.0271(4) 0.0378(6) -0.0125(4) -0.0117(4) 0.0004(4)
Cl(2) 0.0463(7) 0.0286(5) 0.0860(12) -0.0089(4) -0.0279(7) -0.0073(6)
Cl(3) 0.0686(10) 0.0785(10) 0.0566(10) -0.0415(8) -0.0253(8) 0.0323(8)
P(1) 0.0365(6) 0.0296(5) 0.0385(7) -0.0100(4) -0.0221(5) -0.0014(5)
P(2) 0.0247(5) 0.0363(5) 0.0324(7) -0.0089(4) -0.0123(5) 0.0003(5)
C(1) 0.026(2) 0.0259(19) 0.047(3) -0.0206(16) -0.015(2) 0.0073(19)
C(2) 0.035(2) 0.028(2) 0.058(3) -0.0231(18) -0.021(2) 0.008(2)
C(3) 0.031(2) 0.036(2) 0.067(4) -0.0203(19) -0.018(2) 0.010(2)
C(4) 0.027(2) 0.037(2) 0.045(3) -0.0076(18) -0.007(2) 0.003(2)
C(5) 0.021(2) 0.0235(19) 0.045(2) -0.0175(15) -0.0103(19) 0.0097(18)
C(6) 0.023(2) 0.031(2) 0.030(2) -0.0097(16) -0.0123(18) 0.0036(18)
C(7) 0.023(2) 0.032(2) 0.047(3) -0.0168(16) -0.013(2) 0.006(2)
C(8) 0.035(2) 0.041(2) 0.036(2) -0.0146(19) -0.018(2) 0.012(2)
C(9) 0.042(2) 0.040(2) 0.034(2) -0.012(2) -0.018(2) 0.001(2)
C(10) 0.028(2) 0.028(2) 0.035(2) -0.0094(16) -0.0129(19) 0.0014(18)
C(11) 0.041(2) 0.042(2) 0.064(4) -0.011(2) -0.036(2) 0.003(2)
C(12) 0.035(2) 0.041(2) 0.083(4) -0.031(2) -0.030(2) 0.023(2)
C(13) 0.064(3) 0.039(2) 0.049(3) -0.016(2) -0.025(2) -0.007(2)
C(14) 0.106(5) 0.057(3) 0.090(6) -0.025(3) -0.060(4) -0.022(3)
C(15) 0.036(2) 0.053(2) 0.046(3) -0.035(2) -0.015(2) 0.010(2)
C(16) 0.053(3) 0.070(3) 0.070(4) -0.027(2) -0.040(3) 0.005(3)
C(17) 0.029(2) 0.065(3) 0.041(3) 0.006(2) -0.001(2) -0.003(2)
C(18) 0.063(4) 0.052(3) 0.056(4) 0.008(2) -0.011(3) -0.012(3)
C(19) 0.046(2) 0.044(2) 0.031(2) -0.026(2) -0.015(2) 0.008(2)
C(20) 0.062(3) 0.063(3) 0.029(3) -0.011(2) -0.014(2) 0.004(2)
C(21) 0.060(3) 0.100(4) 0.039(3) -0.063(3) -0.015(2) 0.024(3)
C(22) 0.059(3) 0.061(3) 0.038(3) -0.049(2) -0.002(2) 0.001(2)
C(23) 0.056(3) 0.042(2) 0.027(2) -0.013(2) -0.014(2) 0.004(2)
C(24) 0.076(4) 0.054(3) 0.047(3) -0.036(2) -0.023(3) -0.001(2)
C(25) 0.072(4) 0.099(5) 0.039(4) 0.016(4) 0.001(3) -0.004(3)
C(26) 0.050(3) 0.192(8) 0.048(4) -0.067(4) -0.010(3) 0.021(5)
C(28) 0.088(4) 0.051(3) 0.046(4) -0.010(3) -0.023(3) 0.020(2)

loop_
_atom_type_symbol
_atom_type_description
_atom_type_scat_dispersion_real
_atom_type_scat_dispersion_imag
_atom_type_scat_source
C C 0.003 0.002
;
International Tables for Crystallography
(1992, Vol. C, Tables 4.2.6.8 and 6.1.1.4)
;
H H 0.000 0.000
;
International Tables for Crystallography
(1992, Vol. C, Table 6.1.1.4)
;
P P 0.102 0.094
;
International Tables for Crystallography
(1992, Vol. C, Tables 4.2.6.8 and 6.1.1.4)
;
Cl Cl 0.148 0.159
;
International Tables for Crystallography
(1992, Vol. C, Tables 4.2.6.8 and 6.1.1.4)
;
Ru Ru -1.259 0.836
;
International Tables for Crystallography
(1992, Vol. C, Tables 4.2.6.8 and 6.1.1.4)
;
Hf Hf -0.583 6.185
;
International Tables for Crystallography
(1992, Vol. C, Tables 4.2.6.8 and 6.1.1.4)
;

loop_
_geom_angle_atom_site_label_1
_geom_angle_atom_site_label_2
_geom_angle_atom_site_label_3
_geom_angle
_geom_angle_publ_flag
_geom_angle_site_symmetry_1
_geom_angle_site_symmetry_3
Cl(2) Hf(1) Cl(3) 95.98(5) yes . .
Cl(2) Hf(1) C(1) 95.00(11) yes . .
Cl(2) Hf(1) C(2) 79.14(10) yes . .
Cl(2) Hf(1) C(3) 98.51(13) yes . .
Cl(2) Hf(1) C(4) 130.24(15) yes . .
Cl(2) Hf(1) C(5) 128.09(13) yes . .
Cl(2) Hf(1) C(6) 95.93(10) yes . .
Cl(2) Hf(1) C(7) 78.82(11) yes . .
Cl(2) Hf(1) C(8) 96.87(11) yes . .
Cl(2) Hf(1) C(9) 129.62(10) yes . .
Cl(2) Hf(1) C(10) 129.06(9) yes . .
Cl(3) Hf(1) C(1) 134.32(11) yes . .
Cl(3) Hf(1) C(2) 105.70(12) yes . .
Cl(3) Hf(1) C(3) 78.74(13) yes . .
Cl(3) Hf(1) C(4) 84.05(12) yes . .
Cl(3) Hf(1) C(5) 116.58(10) yes . .
Cl(3) Hf(1) C(6) 134.58(13) yes . .
Cl(3) Hf(1) C(7) 108.49(12) yes . .
Cl(3) Hf(1) C(8) 79.83(12) yes . .
Cl(3) Hf(1) C(9) 83.86(13) yes . .
Cl(3) Hf(1) C(10) 115.43(12) yes . .
C(1) Hf(1) C(2) 34.43(15) yes . .
C(1) Hf(1) C(3) 55.81(16) yes . .
C(1) Hf(1) C(4) 55.82(15) yes . .
C(1) Hf(1) C(5) 33.37(15) yes . .
C(1) Hf(1) C(6) 87.82(15) yes . .
C(1) Hf(1) C(7) 117.12(15) yes . .
C(1) Hf(1) C(8) 142.13(16) yes . .
C(1) Hf(1) C(9) 120.64(16) yes . .
C(1) Hf(1) C(10) 90.36(16) yes . .
C(2) Hf(1) C(3) 31.87(17) yes . .
C(2) Hf(1) C(4) 53.66(17) yes . .
C(2) Hf(1) C(5) 54.63(16) yes . .
C(2) Hf(1) C(6) 119.56(16) yes . .
C(2) Hf(1) C(7) 140.80(16) yes . .
C(2) Hf(1) C(8) 173.39(15) yes . .
C(2) Hf(1) C(9) 149.38(13) yes . .
C(2) Hf(1) C(10) 123.97(15) yes . .
C(3) Hf(1) C(4) 32.48(18) yes . .
C(3) Hf(1) C(5) 54.73(15) yes . .
C(3) Hf(1) C(6) 141.73(15) yes . .
C(3) Hf(1) C(7) 172.44(18) yes . .
C(3) Hf(1) C(8) 154.74(17) yes . .
C(3) Hf(1) C(9) 130.25(16) yes . .
C(3) Hf(1) C(10) 125.18(14) yes . .
C(4) Hf(1) C(5) 33.51(15) yes . .
C(4) Hf(1) C(6) 119.05(14) yes . .
C(4) Hf(1) C(7) 148.07(16) yes . .
C(4) Hf(1) C(8) 131.54(18) yes . .
C(4) Hf(1) C(9) 99.97(17) yes . .
C(4) Hf(1) C(10) 93.76(15) yes . .
C(5) Hf(1) C(6) 88.78(13) yes . .
C(5) Hf(1) C(7) 121.51(14) yes . .
C(5) Hf(1) C(8) 126.46(17) yes . .
C(5) Hf(1) C(9) 94.92(16) yes . .
C(5) Hf(1) C(10) 73.15(16) yes . .
C(6) Hf(1) C(7) 33.01(13) yes . .
C(6) Hf(1) C(8) 55.28(16) yes . .
C(6) Hf(1) C(9) 55.43(16) yes . .
C(6) Hf(1) C(10) 33.61(13) yes . .
C(7) Hf(1) C(8) 32.61(16) yes . .
C(7) Hf(1) C(9) 54.34(16) yes . .
C(7) Hf(1) C(10) 54.32(13) yes . .
C(8) Hf(1) C(9) 33.27(14) yes . .
C(8) Hf(1) C(10) 54.78(15) yes . .
C(9) Hf(1) C(10) 32.86(16) yes . .
Cl(1) Ru(1) P(1) 91.63(4) yes . .
Cl(1) Ru(1) P(2) 86.49(4) yes . .
Cl(1) Ru(1) C(19) 128.02(11) yes . .
Cl(1) Ru(1) C(20) 151.86(16) yes . .
Cl(1) Ru(1) C(21) 118.19(19) yes . .
Cl(1) Ru(1) C(22) 89.21(14) yes . .
Cl(1) Ru(1) C(23) 93.79(13) yes . .
P(1) Ru(1) P(2) 96.50(5) yes . .
P(1) Ru(1) C(19) 93.31(16) yes . .
P(1) Ru(1) C(20) 110.5(2) yes . .
P(1) Ru(1) C(21) 149.0(2) yes . .
P(1) Ru(1) C(22) 148.60(18) yes . .
P(1) Ru(1) C(23) 111.57(18) yes . .
P(2) Ru(1) C(19) 143.82(11) yes . .
P(2) Ru(1) C(20) 107.14(16) yes . .
P(2) Ru(1) C(21) 93.89(17) yes . .
P(2) Ru(1) C(22) 114.87(18) yes . .
P(2) Ru(1) C(23) 151.89(18) yes . .
C(19) Ru(1) C(20) 37.4(2) yes . .
C(19) Ru(1) C(21) 62.3(2) yes . .
C(19) Ru(1) C(22) 62.3(2) yes . .
C(19) Ru(1) C(23) 37.30(19) yes . .
C(20) Ru(1) C(21) 38.5(2) yes . .
C(20) Ru(1) C(22) 62.8(2) yes . .
C(20) Ru(1) C(23) 62.52(18) yes . .
C(21) Ru(1) C(22) 36.1(2) yes . .
C(21) Ru(1) C(23) 61.3(2) yes . .
C(22) Ru(1) C(23) 37.1(2) yes . .
Ru(1) P(1) C(1) 124.2(2) yes . .
Ru(1) P(1) C(11) 114.18(17) yes . .
Ru(1) P(1) C(13) 113.97(19) yes . .
C(1) P(1) C(11) 96.5(2) yes . .
C(1) P(1) C(13) 102.0(2) yes . .
C(11) P(1) C(13) 102.7(2) yes . .
Ru(1) P(2) C(6) 125.29(15) yes . .
Ru(1) P(2) C(15) 109.63(16) yes . .
Ru(1) P(2) C(17) 117.9(2) yes . .
C(6) P(2) C(15) 96.0(2) yes . .
C(6) P(2) C(17) 101.8(2) yes . .
C(15) P(2) C(17) 101.9(2) yes . .
Hf(1) C(1) P(1) 131.0(2) yes . .
Hf(1) C(1) C(2) 74.1(2) yes . .
Hf(1) C(1) C(5) 73.6(2) yes . .
P(1) C(1) C(2) 127.5(4) yes . .
P(1) C(1) C(5) 125.5(3) yes . .
C(2) C(1) C(5) 104.4(3) yes . .
Hf(1) C(2) C(1) 71.5(3) yes . .
Hf(1) C(2) C(3) 74.4(3) yes . .
C(1) C(2) C(3) 109.8(4) yes . .
Hf(1) C(3) C(2) 73.7(3) yes . .
Hf(1) C(3) C(4) 71.5(3) yes . .
C(2) C(3) C(4) 108.0(4) yes . .
Hf(1) C(4) C(3) 76.0(2) yes . .
Hf(1) C(4) C(5) 74.0(2) yes . .
C(3) C(4) C(5) 109.3(4) yes . .
Hf(1) C(5) C(1) 73.0(2) yes . .
Hf(1) C(5) C(4) 72.4(2) yes . .
C(1) C(5) C(4) 108.4(4) yes . .
Hf(1) C(6) P(2) 132.8(2) yes . .
Hf(1) C(6) C(7) 73.6(2) yes . .
Hf(1) C(6) C(10) 71.7(2) yes . .
P(2) C(6) C(7) 127.8(2) yes . .
P(2) C(6) C(10) 124.7(3) yes . .
C(7) C(6) C(10) 105.1(3) yes . .
Hf(1) C(7) C(6) 73.4(2) yes . .
Hf(1) C(7) C(8) 72.5(3) yes . .
C(6) C(7) C(8) 109.9(3) yes . .
Hf(1) C(8) C(7) 74.8(3) yes . .
Hf(1) C(8) C(9) 72.6(3) yes . .
C(7) C(8) C(9) 107.4(4) yes . .
Hf(1) C(9) C(8) 74.1(3) yes . .
Hf(1) C(9) C(10) 73.9(3) yes . .
C(8) C(9) C(10) 108.3(4) yes . .
Hf(1) C(10) C(6) 74.6(2) yes . .
Hf(1) C(10) C(9) 73.3(3) yes . .
C(6) C(10) C(9) 109.3(3) yes . .
P(1) C(11) C(12) 114.9(4) yes . .
P(1) C(13) C(14) 118.4(3) yes . .
P(2) C(15) C(16) 119.4(4) yes . .
P(2) C(17) C(18) 116.5(4) yes . .
Ru(1) C(19) C(20) 70.8(3) yes . .
Ru(1) C(19) C(23) 71.0(3) yes . .
Ru(1) C(19) C(24) 133.6(3) yes . .
C(20) C(19) C(23) 107.9(5) yes . .
C(20) C(19) C(24) 124.0(4) yes . .
C(23) C(19) C(24) 126.9(4) yes . .
Ru(1) C(20) C(19) 71.9(3) yes . .
Ru(1) C(20) C(21) 72.4(3) yes . .
Ru(1) C(20) C(25) 133.6(4) yes . .
C(19) C(20) C(21) 106.6(4) yes . .
C(19) C(20) C(25) 126.3(6) yes . .
C(21) C(20) C(25) 125.1(6) yes . .
Ru(1) C(21) C(20) 69.2(3) yes . .
Ru(1) C(21) C(22) 71.7(3) yes . .
Ru(1) C(21) C(26) 135.8(4) yes . .
C(20) C(21) C(22) 108.2(6) yes . .
C(20) C(21) C(26) 122.9(5) yes . .
C(22) C(21) C(26) 127.3(7) yes . .
Ru(1) C(22) C(21) 72.2(3) yes . .
Ru(1) C(22) C(23) 70.3(3) yes . .
Ru(1) C(22) C(27) 124.5(4) yes . .
C(21) C(22) C(23) 108.1(6) yes . .
C(21) C(22) C(27) 127.6(6) yes . .
C(23) C(22) C(27) 124.2(4) yes . .
Ru(1) C(23) C(19) 71.7(2) yes . .
Ru(1) C(23) C(22) 72.6(3) yes . .
Ru(1) C(23) C(28) 126.8(3) yes . .
C(19) C(23) C(22) 109.1(4) yes . .
C(19) C(23) C(28) 126.7(6) yes . .
C(22) C(23) C(28) 123.9(5) yes . .
C(30) C(29) C(34) 125.8(8) yes . .
C(29) C(30) C(31) 118.7(8) yes . .
C(30) C(31) C(32) 118.3(8) yes . .
C(31) C(32) C(33) 126.9(7) yes . .
C(32) C(33) C(34) 116.3(8) yes . .
C(29) C(34) C(33) 113.8(9) yes . .
C(36) C(35) C(37) 120.5(8) yes . 2_576
C(35) C(36) C(37) 123.3(7) yes . .
C(35) C(37) C(36) 116.3(8) yes 2_576 .
Hf(1) C(2) H(1) 125.0 no . .
C(1) C(2) H(1) 125.0 no . .
C(3) C(2) H(1) 125.0 no . .
Hf(1) C(3) H(2) 125.8 no . .
C(2) C(3) H(2) 125.8 no . .
C(4) C(3) H(2) 125.8 no . .
Hf(1) C(4) H(3) 124.9 no . .
C(3) C(4) H(3) 124.9 no . .
C(5) C(4) H(3) 124.9 no . .
Hf(1) C(5) H(4) 125.6 no . .
C(1) C(5) H(4) 125.6 no . .
C(4) C(5) H(4) 125.6 no . .
Hf(1) C(7) H(5) 124.9 no . .
C(6) C(7) H(5) 124.9 no . .
C(8) C(7) H(5) 124.9 no . .
Hf(1) C(8) H(6) 125.9 no . .
C(7) C(8) H(6) 125.9 no . .
C(9) C(8) H(6) 125.9 no . .
Hf(1) C(9) H(7) 125.5 no . .
C(8) C(9) H(7) 125.5 no . .
C(10) C(9) H(7) 125.5 no . .
Hf(1) C(10) H(8) 125.1 no . .
C(6) C(10) H(8) 125.1 no . .
C(9) C(10) H(8) 125.1 no . .
P(1) C(11) H(9) 108.1 no . .
P(1) C(11) H(10) 108.1 no . .
C(12) C(11) H(9) 108.1 no . .
C(12) C(11) H(10) 108.1 no . .
H(9) C(11) H(10) 109.5 no . .
C(11) C(12) H(11) 109.5 no . .
C(11) C(12) H(12) 109.5 no . .
C(11) C(12) H(13) 109.5 no . .
H(11) C(12) H(12) 109.5 no . .
H(11) C(12) H(13) 109.5 no . .
H(12) C(12) H(13) 109.5 no . .
P(1) C(13) H(14) 107.2 no . .
P(1) C(13) H(15) 107.2 no . .
C(14) C(13) H(14) 107.2 no . .
C(14) C(13) H(15) 107.2 no . .
H(14) C(13) H(15) 109.5 no . .
C(13) C(14) H(16) 109.5 no . .
C(13) C(14) H(17) 109.5 no . .
C(13) C(14) H(18) 109.5 no . .
H(16) C(14) H(17) 109.5 no . .
H(16) C(14) H(18) 109.5 no . .
H(17) C(14) H(18) 109.5 no . .
P(2) C(15) H(19) 106.9 no . .
P(2) C(15) H(20) 106.9 no . .
C(16) C(15) H(19) 106.9 no . .
C(16) C(15) H(20) 106.9 no . .
H(19) C(15) H(20) 109.5 no . .
C(15) C(16) H(21) 109.5 no . .
C(15) C(16) H(22) 109.5 no . .
C(15) C(16) H(23) 109.5 no . .
H(21) C(16) H(22) 109.5 no . .
H(21) C(16) H(23) 109.5 no . .
H(22) C(16) H(23) 109.5 no . .
P(2) C(17) H(24) 107.7 no . .
P(2) C(17) H(25) 107.7 no . .
C(18) C(17) H(24) 107.7 no . .
C(18) C(17) H(25) 107.7 no . .
H(24) C(17) H(25) 109.5 no . .
C(17) C(18) H(26) 109.5 no . .
C(17) C(18) H(27) 109.5 no . .
C(17) C(18) H(28) 109.5 no . .
H(26) C(18) H(27) 109.5 no . .
H(26) C(18) H(28) 109.5 no . .
H(27) C(18) H(28) 109.5 no . .
C(19) C(24) H(29) 109.5 no . .
C(19) C(24) H(30) 109.5 no . .
C(19) C(24) H(31) 109.5 no . .
H(29) C(24) H(30) 109.5 no . .
H(29) C(24) H(31) 109.5 no . .
H(30) C(24) H(31) 109.5 no . .
C(20) C(25) H(32) 109.5 no . .
C(20) C(25) H(33) 109.5 no . .
C(20) C(25) H(34) 109.5 no . .
H(32) C(25) H(33) 109.5 no . .
H(32) C(25) H(34) 109.5 no . .
H(33) C(25) H(34) 109.5 no . .
C(21) C(26) H(35) 109.5 no . .
C(21) C(26) H(36) 109.5 no . .
C(21) C(26) H(37) 109.5 no . .
H(35) C(26) H(36) 109.5 no . .
H(35) C(26) H(37) 109.5 no . .
H(36) C(26) H(37) 109.5 no . .
C(22) C(27) H(38) 109.5 no . .
C(22) C(27) H(39) 109.5 no . .
C(22) C(27) H(40) 109.5 no . .
H(38) C(27) H(39) 109.5 no . .
H(38) C(27) H(40) 109.5 no . .
H(39) C(27) H(40) 109.5 no . .
C(23) C(28) H(41) 109.5 no . .
C(23) C(28) H(42) 109.5 no . .
C(23) C(28) H(43) 109.5 no . .
H(41) C(28) H(42) 109.5 no . .
H(41) C(28) H(43) 109.5 no . .
H(42) C(28) H(43) 109.5 no . .
C(30) C(29) H(44) 117.1 no . .
C(34) C(29) H(44) 117.1 no . .
C(29) C(30) H(45) 120.6 no . .
C(31) C(30) H(45) 120.6 no . .
C(30) C(31) H(46) 120.9 no . .
C(32) C(31) H(46) 120.9 no . .
C(31) C(32) H(47) 116.5 no . .
C(33) C(32) H(47) 116.5 no . .
C(32) C(33) H(48) 121.8 no . .
C(34) C(33) H(48) 121.8 no . .
C(29) C(34) H(49) 123.1 no . .
C(33) C(34) H(49) 123.1 no . .
C(36) C(35) H(50) 119.8 no . .
C(37) C(35) H(50) 119.8 no 2_576 .
C(35) C(36) H(51) 118.4 no . .
C(37) C(36) H(51) 118.4 no . .
C(35) C(37) H(52) 121.9 no 2_576 .
C(36) C(37) H(52) 121.9 no . .

loop_
_geom_bond_atom_site_label_1
_geom_bond_atom_site_label_2
_geom_bond_distance
_geom_bond_publ_flag
_geom_bond_site_symmetry_2
Hf(1) Cl(2) 2.4205(13) yes .
Hf(1) Cl(3) 2.4265(16) yes .
Hf(1) C(1) 2.480(5) yes .
Hf(1) C(2) 2.515(6) yes .
Hf(1) C(3) 2.523(5) yes .
Hf(1) C(4) 2.466(4) yes .
Hf(1) C(5) 2.487(3) yes .
Hf(1) C(6) 2.506(4) yes .
Hf(1) C(7) 2.510(4) yes .
Hf(1) C(8) 2.480(6) yes .
Hf(1) C(9) 2.460(6) yes .
Hf(1) C(10) 2.468(5) yes .
Ru(1) Cl(1) 2.4518(11) yes .
Ru(1) P(1) 2.3085(15) yes .
Ru(1) P(2) 2.3144(13) yes .
Ru(1) C(19) 2.223(5) yes .
Ru(1) C(20) 2.208(5) yes .
Ru(1) C(21) 2.252(6) yes .
Ru(1) C(22) 2.245(6) yes .
Ru(1) C(23) 2.214(5) yes .
P(1) C(1) 1.812(4) yes .
P(1) C(11) 1.851(5) yes .
P(1) C(13) 1.853(5) yes .
P(2) C(6) 1.806(4) yes .
P(2) C(15) 1.834(6) yes .
P(2) C(17) 1.852(4) yes .
C(1) C(2) 1.479(6) yes .
C(1) C(5) 1.426(6) yes .
C(2) C(3) 1.383(7) yes .
C(3) C(4) 1.396(8) yes .
C(4) C(5) 1.428(6) yes .
C(6) C(7) 1.425(5) yes .
C(6) C(10) 1.438(5) yes .
C(7) C(8) 1.401(7) yes .
C(8) C(9) 1.415(5) yes .
C(9) C(10) 1.394(7) yes .
C(11) C(12) 1.558(6) yes .
C(13) C(14) 1.533(12) yes .
C(15) C(16) 1.519(9) yes .
C(17) C(18) 1.499(9) yes .
C(19) C(20) 1.419(8) yes .
C(19) C(23) 1.419(7) yes .
C(19) C(24) 1.502(10) yes .
C(20) C(21) 1.471(11) yes .
C(20) C(25) 1.472(8) yes .
C(21) C(22) 1.393(7) yes .
C(21) C(26) 1.493(10) yes .
C(22) C(23) 1.420(10) yes .
C(22) C(27) 1.486(10) yes .
C(23) C(28) 1.525(7) yes .
C(29) C(30) 1.336(13) yes .
C(29) C(34) 1.418(14) yes .
C(30) C(31) 1.366(12) yes .
C(31) C(32) 1.368(12) yes .
C(32) C(33) 1.328(12) yes .
C(33) C(34) 1.494(13) yes .
C(35) C(36) 1.359(13) yes .
C(35) C(37) 1.391(11) yes 2_576
C(36) C(37) 1.392(12) yes .
C(2) H(1) 0.950 no .
C(3) H(2) 0.950 no .
C(4) H(3) 0.950 no .
C(5) H(4) 0.950 no .
C(7) H(5) 0.950 no .
C(8) H(6) 0.950 no .
C(9) H(7) 0.950 no .
C(10) H(8) 0.950 no .
C(11) H(9) 0.950 no .
C(11) H(10) 0.950 no .
C(12) H(11) 0.950 no .
C(12) H(12) 0.950 no .
C(12) H(13) 0.950 no .
C(13) H(14) 0.950 no .
C(13) H(15) 0.950 no .
C(14) H(16) 0.950 no .
C(14) H(17) 0.950 no .
C(14) H(18) 0.950 no .
C(15) H(19) 0.950 no .
C(15) H(20) 0.950 no .
C(16) H(21) 0.950 no .
C(16) H(22) 0.950 no .
C(16) H(23) 0.950 no .
C(17) H(24) 0.950 no .
C(17) H(25) 0.950 no .
C(18) H(26) 0.950 no .
C(18) H(27) 0.950 no .
C(18) H(28) 0.950 no .
C(24) H(29) 0.950 no .
C(24) H(30) 0.950 no .
C(24) H(31) 0.950 no .
C(25) H(32) 0.950 no .
C(25) H(33) 0.950 no .
C(25) H(34) 0.950 no .
C(26) H(35) 0.950 no .
C(26) H(36) 0.950 no .
C(26) H(37) 0.950 no .
C(27) H(38) 0.950 no .
C(27) H(39) 0.950 no .
C(27) H(40) 0.950 no .
C(28) H(41) 0.950 no .
C(28) H(42) 0.950 no .
C(28) H(43) 0.950 no .
C(29) H(44) 0.950 no .
C(30) H(45) 0.950 no .
C(31) H(46) 0.950 no .
C(32) H(47) 0.950 no .
C(33) H(48) 0.950 no .
C(34) H(49) 0.950 no .
C(35) H(50) 0.950 no .
C(36) H(51) 0.950 no .
C(37) H(52) 0.950 no .

loop_
_geom_contact_atom_site_label_1
_geom_contact_atom_site_label_2
_geom_contact_distance
_geom_contact_site_symmetry_2
Cl(1) C(4) 3.568(6) 2_765
Cl(1) C(5) 3.537(5) 2_765
Cl(1) C(9) 3.596(4) 2_765
Cl(1) C(10) 3.501(3) 2_765
Cl(2) C(3) 3.548(5) 2_775
C(3) Cl(2) 3.548(5) 2_775
C(3) C(16) 3.582(7) 1_655
C(4) Cl(1) 3.568(6) 2_765
C(4) C(16) 3.577(9) 1_655
C(5) Cl(1) 3.537(5) 2_765
C(8) C(30) 3.422(14) 1_554
C(9) Cl(1) 3.596(4) 2_765
C(9) C(30) 3.477(14) 1_554
C(10) Cl(1) 3.501(3) 2_765
C(16) C(3) 3.582(7) 1_455
C(16) C(4) 3.577(9) 1_455
C(27) C(31) 3.482(15) 2_666
C(30) C(8) 3.422(14) 1_556
C(30) C(9) 3.477(14) 1_556
C(31) C(27) 3.482(15) 2_666
Cl(1) H(3) 3.063 2_765
Cl(1) H(4) 3.008 2_765
Cl(1) H(7) 3.134 2_765
Cl(1) H(8) 2.925 2_765
Cl(2) H(2) 2.653 2_775
Cl(2) H(5) 2.965 2_675
Cl(2) H(6) 3.425 2_675
Cl(2) H(46) 3.581 2_676
Cl(3) H(1) 3.221 2_775
Cl(3) H(17) 3.434 2_775
Cl(3) H(27) 3.374 2_675
Cl(3) H(47) 3.257 1_654
Cl(3) H(52) 3.020 2_675
C(1) H(21) 3.395 1_655
C(2) H(21) 3.124 1_655
C(3) H(21) 2.911 1_655
C(3) H(23) 3.522 1_655
C(3) H(46) 3.105 1_654
C(4) H(21) 3.008 1_655
C(4) H(22) 3.478 1_655
C(4) H(40) 3.504 2_765
C(4) H(46) 3.104 1_654
C(5) H(21) 3.255 1_655
C(7) H(5) 3.534 2_675
C(8) H(27) 3.214 2_675
C(8) H(45) 3.289 1_554
C(9) H(11) 3.593 2_765
C(9) H(45) 3.023 1_554
C(10) H(13) 3.559 2_765
C(11) H(21) 3.504 1_655
C(11) H(37) 3.244 1_655
C(12) H(7) 3.461 2_765
C(12) H(20) 3.295 1_655
C(12) H(21) 3.323 1_655
C(12) H(37) 3.274 1_655
C(12) H(45) 2.994 2_766
C(13) H(47) 3.397 2_676
C(13) H(48) 3.236 2_676
C(14) H(47) 3.211 2_676
C(14) H(48) 3.293 2_676
C(15) H(12) 3.207 1_455
C(15) H(22) 3.583 2_665
C(16) H(12) 3.298 1_455
C(16) H(22) 3.228 2_665
C(18) H(6) 3.116 2_675
C(18) H(51) 3.262 .
C(19) H(36) 2.931 2_666
C(20) H(36) 3.262 2_666
C(22) H(33) 3.264 2_666
C(23) H(36) 3.253 2_666
C(24) H(29) 3.140 2_766
C(24) H(36) 3.056 2_666
C(24) H(42) 3.225 2_766
C(24) H(44) 3.471 .
C(25) H(39) 3.153 2_666
C(25) H(50) 3.557 .
C(25) H(51) 3.157 .
C(26) H(9) 3.430 1_455
C(26) H(10) 3.562 1_455
C(26) H(12) 3.399 1_455
C(26) H(30) 3.439 2_666
C(27) H(3) 3.407 2_765
C(27) H(33) 3.022 2_666
C(27) H(46) 3.427 2_666
C(27) H(50) 3.508 2_666
C(28) H(29) 3.439 2_766
C(28) H(44) 3.053 2_766
C(29) H(6) 3.374 1_556
C(29) H(7) 3.408 1_556
C(29) H(30) 3.149 .
C(29) H(32) 3.518 .
C(29) H(43) 3.552 2_766
C(30) H(6) 3.108 1_556
C(30) H(7) 3.207 1_556
C(30) H(11) 3.361 2_766
C(30) H(12) 3.472 2_766
C(30) H(38) 3.100 2_666
C(31) H(2) 3.378 1_456
C(31) H(3) 3.440 1_456
C(31) H(6) 3.413 1_556
C(31) H(38) 3.000 2_666
C(31) H(39) 3.389 2_666
C(31) H(40) 3.512 2_666
C(32) H(14) 3.233 2_676
C(32) H(17) 3.144 2_676
C(32) H(39) 3.462 2_666
C(32) H(50) 3.466 .
C(33) H(14) 3.333 2_676
C(33) H(15) 3.493 2_676
C(33) H(17) 3.293 2_676
C(33) H(32) 3.473 .
C(33) H(49) 3.489 2_676
C(34) H(32) 3.152 .
C(34) H(48) 3.347 2_676
C(34) H(51) 3.339 2_676
C(35) H(17) 3.271 2_676
C(35) H(33) 3.594 .
C(35) H(39) 3.554 2_666
C(35) H(41) 3.588 2_666
C(36) H(26) 3.402 .
C(36) H(34) 3.343 .
C(36) H(49) 3.096 2_676
C(37) H(17) 3.336 1_455
C(37) H(49) 3.381 2_676
H(1) Cl(3) 3.221 2_775
H(1) H(2) 3.566 2_775
H(1) H(21) 3.519 1_655
H(2) Cl(2) 2.653 2_775
H(2) C(31) 3.378 1_654
H(2) H(1) 3.566 2_775
H(2) H(21) 3.168 1_655
H(2) H(23) 3.369 1_655
H(2) H(46) 2.593 1_654
H(2) H(47) 3.424 1_654
H(3) Cl(1) 3.063 2_765
H(3) C(27) 3.407 2_765
H(3) C(31) 3.440 1_654
H(3) H(19) 3.250 2_765
H(3) H(21) 3.303 1_655
H(3) H(22) 3.355 1_655
H(3) H(38) 3.408 2_765
H(3) H(40) 2.612 2_765
H(3) H(46) 2.573 1_654
H(4) Cl(1) 3.008 2_765
H(4) H(8) 2.785 2_765
H(5) Cl(2) 2.965 2_675
H(5) C(7) 3.534 2_675
H(5) H(5) 2.936 2_675
H(5) H(6) 3.474 2_675
H(6) Cl(2) 3.425 2_675
H(6) C(18) 3.116 2_675
H(6) C(29) 3.374 1_554
H(6) C(30) 3.108 1_554
H(6) C(31) 3.413 1_554
H(6) H(5) 3.474 2_675
H(6) H(27) 2.359 2_675
H(6) H(28) 3.064 2_675
H(6) H(45) 3.243 1_554
H(7) Cl(1) 3.134 2_765
H(7) C(12) 3.461 2_765
H(7) C(29) 3.408 1_554
H(7) C(30) 3.207 1_554
H(7) H(11) 2.887 2_765
H(7) H(13) 3.237 2_765
H(7) H(41) 3.166 2_765
H(7) H(43) 3.185 2_765
H(7) H(44) 3.071 1_554
H(7) H(45) 2.733 1_554
H(8) Cl(1) 2.925 2_765
H(8) H(4) 2.785 2_765
H(8) H(13) 3.064 2_765
H(9) C(26) 3.430 1_655
H(9) H(20) 3.126 1_655
H(9) H(21) 2.890 1_655
H(9) H(25) 3.255 1_655
H(9) H(35) 3.318 1_655
H(9) H(37) 2.796 1_655
H(10) C(26) 3.562 1_655
H(10) H(29) 3.497 2_766
H(10) H(35) 3.468 1_655
H(10) H(36) 3.448 1_655
H(10) H(37) 3.194 1_655
H(11) C(9) 3.593 2_765
H(11) C(30) 3.361 2_766
H(11) H(7) 2.887 2_765
H(11) H(44) 3.080 2_766
H(11) H(45) 2.609 2_766
H(12) C(15) 3.207 1_655
H(12) C(16) 3.298 1_655
H(12) C(26) 3.399 1_655
H(12) C(30) 3.472 2_766
H(12) H(19) 3.562 1_655
H(12) H(20) 2.441 1_655
H(12) H(21) 2.913 1_655
H(12) H(22) 3.285 1_655
H(12) H(36) 3.424 1_655
H(12) H(37) 2.590 1_655
H(12) H(38) 3.578 1_655
H(12) H(45) 2.626 2_766
H(13) C(10) 3.559 2_765
H(13) H(7) 3.237 2_765
H(13) H(8) 3.064 2_765
H(13) H(21) 3.171 1_655
H(13) H(22) 3.548 1_655
H(13) H(45) 3.321 2_766
H(14) C(32) 3.233 2_676
H(14) C(33) 3.333 2_676
H(14) H(47) 2.801 2_676
H(14) H(48) 3.054 2_676
H(15) C(33) 3.493 2_676
H(15) H(48) 2.865 2_676
H(15) H(49) 3.521 .
H(16) H(42) 3.537 2_766
H(16) H(48) 3.414 2_676
H(16) H(49) 3.349 .
H(17) Cl(3) 3.434 2_775
H(17) C(32) 3.144 2_676
H(17) C(33) 3.293 2_676
H(17) C(35) 3.271 2_676
H(17) C(37) 3.336 1_655
H(17) H(47) 2.396 2_676
H(17) H(48) 2.785 2_676
H(17) H(50) 3.369 2_676
H(17) H(52) 3.485 1_655
H(18) H(24) 3.576 1_655
H(18) H(25) 3.187 1_655
H(19) H(3) 3.250 2_765
H(19) H(12) 3.562 1_455
H(19) H(22) 3.089 2_665
H(20) C(12) 3.295 1_455
H(20) H(9) 3.126 1_455
H(20) H(12) 2.441 1_455
H(21) C(1) 3.395 1_455
H(21) C(2) 3.124 1_455
H(21) C(3) 2.911 1_455
H(21) C(4) 3.008 1_455
H(21) C(5) 3.255 1_455
H(21) C(11) 3.504 1_455
H(21) C(12) 3.323 1_455
H(21) H(1) 3.519 1_455
H(21) H(2) 3.168 1_455
H(21) H(3) 3.303 1_455
H(21) H(9) 2.890 1_455
H(21) H(12) 2.913 1_455
H(21) H(13) 3.171 1_455
H(22) C(4) 3.478 1_455
H(22) C(15) 3.583 2_665
H(22) C(16) 3.228 2_665
H(22) H(3) 3.355 1_455
H(22) H(12) 3.285 1_455
H(22) H(13) 3.548 1_455
H(22) H(19) 3.089 2_665
H(22) H(22) 2.350 2_665
H(23) C(3) 3.522 1_455
H(23) H(2) 3.369 1_455
H(23) H(45) 3.443 1_554
H(23) H(46) 3.212 1_554
H(24) H(18) 3.576 1_455
H(25) H(9) 3.255 1_455
H(25) H(18) 3.187 1_455
H(26) C(36) 3.402 .
H(26) H(51) 2.554 .
H(27) Cl(3) 3.374 2_675
H(27) C(8) 3.214 2_675
H(27) H(6) 2.359 2_675
H(27) H(51) 3.175 .
H(27) H(52) 3.081 .
H(28) H(6) 3.064 2_675
H(29) C(24) 3.140 2_766
H(29) C(28) 3.439 2_766
H(29) H(10) 3.497 2_766
H(29) H(29) 2.234 2_766
H(29) H(30) 3.359 2_766
H(29) H(36) 3.310 2_666
H(29) H(42) 2.787 2_766
H(29) H(43) 3.279 2_766
H(30) C(26) 3.439 2_666
H(30) C(29) 3.149 .
H(30) H(29) 3.359 2_766
H(30) H(36) 2.522 2_666
H(30) H(42) 3.253 2_766
H(30) H(43) 3.297 2_766
H(30) H(44) 2.834 .
H(31) H(42) 3.114 2_766
H(31) H(44) 3.325 .
H(31) H(49) 3.553 .
H(32) C(29) 3.518 .
H(32) C(33) 3.473 .
H(32) C(34) 3.152 .
H(32) H(39) 3.251 2_666
H(32) H(49) 3.261 .
H(32) H(51) 3.363 .
H(33) C(22) 3.264 2_666
H(33) C(27) 3.022 2_666
H(33) C(35) 3.594 .
H(33) H(36) 3.469 2_666
H(33) H(38) 3.257 2_666
H(33) H(39) 2.304 2_666
H(33) H(50) 2.949 .
H(33) H(51) 3.132 .
H(34) C(36) 3.343 .
H(34) H(50) 3.492 .
H(34) H(51) 2.521 .
H(35) H(9) 3.318 1_455
H(35) H(10) 3.468 1_455
H(35) H(42) 3.251 2_666
H(36) C(19) 2.931 2_666
H(36) C(20) 3.262 2_666
H(36) C(23) 3.253 2_666
H(36) C(24) 3.056 2_666
H(36) H(10) 3.448 1_455
H(36) H(12) 3.424 1_455
H(36) H(29) 3.310 2_666
H(36) H(30) 2.522 2_666
H(36) H(33) 3.469 2_666
H(36) H(42) 3.407 2_666
H(37) C(11) 3.244 1_455
H(37) C(12) 3.274 1_455
H(37) H(9) 2.796 1_455
H(37) H(10) 3.194 1_455
H(37) H(12) 2.590 1_455
H(38) C(30) 3.100 2_666
H(38) C(31) 3.000 2_666
H(38) H(3) 3.408 2_765
H(38) H(12) 3.578 1_455
H(38) H(33) 3.257 2_666
H(38) H(45) 3.124 2_666
H(38) H(46) 3.004 2_666
H(39) C(25) 3.153 2_666
H(39) C(31) 3.389 2_666
H(39) C(32) 3.462 2_666
H(39) C(35) 3.554 2_666
H(39) H(32) 3.251 2_666
H(39) H(33) 2.304 2_666
H(39) H(46) 3.519 2_666
H(39) H(47) 3.587 2_666
H(39) H(50) 2.630 2_666
H(40) C(4) 3.504 2_765
H(40) C(31) 3.512 2_666
H(40) H(3) 2.612 2_765
H(40) H(46) 3.220 2_666
H(41) C(35) 3.588 2_666
H(41) H(7) 3.166 2_765
H(41) H(44) 2.964 2_766
H(41) H(50) 3.068 2_666
H(41) H(52) 3.378 1_645
H(42) C(24) 3.225 2_766
H(42) H(16) 3.537 2_766
H(42) H(29) 2.787 2_766
H(42) H(30) 3.253 2_766
H(42) H(31) 3.114 2_766
H(42) H(35) 3.251 2_666
H(42) H(36) 3.407 2_666
H(42) H(44) 3.015 2_766
H(43) C(29) 3.552 2_766
H(43) H(7) 3.185 2_765
H(43) H(29) 3.279 2_766
H(43) H(30) 3.297 2_766
H(43) H(44) 2.672 2_766
H(43) H(45) 3.590 2_766
H(44) C(24) 3.471 .
H(44) C(28) 3.053 2_766
H(44) H(7) 3.071 1_556
H(44) H(11) 3.080 2_766
H(44) H(30) 2.834 .
H(44) H(31) 3.325 .
H(44) H(41) 2.964 2_766
H(44) H(42) 3.015 2_766
H(44) H(43) 2.672 2_766
H(44) H(52) 3.272 2_676
H(45) C(8) 3.289 1_556
H(45) C(9) 3.023 1_556
H(45) C(12) 2.994 2_766
H(45) H(6) 3.243 1_556
H(45) H(7) 2.733 1_556
H(45) H(11) 2.609 2_766
H(45) H(12) 2.626 2_766
H(45) H(13) 3.321 2_766
H(45) H(23) 3.443 1_556
H(45) H(38) 3.124 2_666
H(45) H(43) 3.590 2_766
H(46) Cl(2) 3.581 2_676
H(46) C(3) 3.105 1_456
H(46) C(4) 3.104 1_456
H(46) C(27) 3.427 2_666
H(46) H(2) 2.593 1_456
H(46) H(3) 2.573 1_456
H(46) H(23) 3.212 1_556
H(46) H(38) 3.004 2_666
H(46) H(39) 3.519 2_666
H(46) H(40) 3.220 2_666
H(47) Cl(3) 3.257 1_456
H(47) C(13) 3.397 2_676
H(47) C(14) 3.211 2_676
H(47) H(2) 3.424 1_456
H(47) H(14) 2.801 2_676
H(47) H(17) 2.396 2_676
H(47) H(39) 3.587 2_666
H(47) H(50) 3.148 .
H(48) C(13) 3.236 2_676
H(48) C(14) 3.293 2_676
H(48) C(34) 3.347 2_676
H(48) H(14) 3.054 2_676
H(48) H(15) 2.865 2_676
H(48) H(16) 3.414 2_676
H(48) H(17) 2.785 2_676
H(48) H(48) 3.311 2_676
H(48) H(49) 2.617 2_676
H(48) H(50) 3.446 .
H(48) H(51) 3.472 .
H(49) C(33) 3.489 2_676
H(49) C(36) 3.096 2_676
H(49) C(37) 3.381 2_676
H(49) H(15) 3.521 .
H(49) H(16) 3.349 .
H(49) H(31) 3.553 .
H(49) H(32) 3.261 .
H(49) H(48) 2.617 2_676
H(49) H(51) 2.740 2_676
H(49) H(52) 3.285 2_676
H(50) C(25) 3.557 .
H(50) C(27) 3.508 2_666
H(50) C(32) 3.466 .
H(50) H(17) 3.369 2_676
H(50) H(33) 2.949 .
H(50) H(34) 3.492 .
H(50) H(39) 2.630 2_666
H(50) H(41) 3.068 2_666
H(50) H(47) 3.148 .
H(50) H(48) 3.446 .
H(51) C(18) 3.262 .
H(51) C(25) 3.157 .
H(51) C(34) 3.339 2_676
H(51) H(26) 2.554 .
H(51) H(27) 3.175 .
H(51) H(32) 3.363 .
H(51) H(33) 3.132 .
H(51) H(34) 2.521 .
H(51) H(48) 3.472 .
H(51) H(49) 2.740 2_676
H(52) Cl(3) 3.020 2_675
H(52) H(17) 3.485 1_455
H(52) H(27) 3.081 .
H(52) H(41) 3.378 1_465
H(52) H(44) 3.272 2_676
H(52) H(49) 3.285 2_676

loop_
_geom_torsion_atom_site_label_1
_geom_torsion_atom_site_label_2
_geom_torsion_atom_site_label_3
_geom_torsion_atom_site_label_4
_geom_torsion
_geom_torsion_site_symmetry_1
_geom_torsion_site_symmetry_3
_geom_torsion_site_symmetry_4
Cl(2) Hf(1) C(1) P(1) 63.8(3) . . .
Cl(2) Hf(1) C(1) C(2) -62.5(2) . . .
Cl(2) Hf(1) C(1) C(5) -173.2(2) . . .
Cl(2) Hf(1) C(2) C(1) 115.9(2) . . .
Cl(2) Hf(1) C(2) C(3) -126.5(2) . . .
Cl(2) Hf(1) C(3) C(2) 53.0(2) . . .
Cl(2) Hf(1) C(3) C(4) 168.9(3) . . .
Cl(2) Hf(1) C(4) C(3) -14.5(3) . . .
Cl(2) Hf(1) C(4) C(5) 100.7(3) . . .
Cl(2) Hf(1) C(5) C(1) 8.7(3) . . .
Cl(2) Hf(1) C(5) C(4) -107.6(3) . . .
Cl(2) Hf(1) C(6) P(2) -67.9(2) . . .
Cl(2) Hf(1) C(6) C(7) 58.8(2) . . .
Cl(2) Hf(1) C(6) C(10) 171.3(2) . . .
Cl(2) Hf(1) C(7) C(6) -119.8(2) . . .
Cl(2) Hf(1) C(7) C(8) 122.4(2) . . .
Cl(2) Hf(1) C(8) C(7) -56.6(2) . . .
Cl(2) Hf(1) C(8) C(9) -170.8(2) . . .
Cl(2) Hf(1) C(9) C(8) 11.9(3) . . .
Cl(2) Hf(1) C(9) C(10) -103.1(2) . . .
Cl(2) Hf(1) C(10) C(6) -11.2(3) . . .
Cl(2) Hf(1) C(10) C(9) 104.9(2) . . .
Cl(3) Hf(1) C(1) P(1) 167.2(2) . . .
Cl(3) Hf(1) C(1) C(2) 40.9(2) . . .
Cl(3) Hf(1) C(1) C(5) -69.8(3) . . .
Cl(3) Hf(1) C(2) C(1) -150.9(2) . . .
Cl(3) Hf(1) C(2) C(3) -33.2(2) . . .
Cl(3) Hf(1) C(3) C(2) 147.5(2) . . .
Cl(3) Hf(1) C(3) C(4) -96.7(3) . . .
Cl(3) Hf(1) C(4) C(3) 78.4(3) . . .
Cl(3) Hf(1) C(4) C(5) -166.5(3) . . .
Cl(3) Hf(1) C(5) C(1) 131.4(2) . . .
Cl(3) Hf(1) C(5) C(4) 15.1(3) . . .
Cl(3) Hf(1) C(6) P(2) -172.35(16) . . .
Cl(3) Hf(1) C(6) C(7) -45.6(3) . . .
Cl(3) Hf(1) C(6) C(10) 66.8(2) . . .
Cl(3) Hf(1) C(7) C(6) 147.5(2) . . .
Cl(3) Hf(1) C(7) C(8) 29.7(2) . . .
Cl(3) Hf(1) C(8) C(7) -151.4(2) . . .
Cl(3) Hf(1) C(8) C(9) 94.3(2) . . .
Cl(3) Hf(1) C(9) C(8) -80.8(2) . . .
Cl(3) Hf(1) C(9) C(10) 164.2(2) . . .
Cl(3) Hf(1) C(10) C(6) -133.5(2) . . .
Cl(3) Hf(1) C(10) C(9) -17.4(2) . . .
C(1) Hf(1) C(2) C(3) 117.6(3) . . .
C(2) Hf(1) C(1) P(1) 126.2(4) . . .
C(2) Hf(1) C(1) C(5) -110.7(3) . . .
C(1) Hf(1) C(3) C(2) -37.3(2) . . .
C(1) Hf(1) C(3) C(4) 78.6(3) . . .
C(3) Hf(1) C(1) P(1) 160.7(4) . . .
C(3) Hf(1) C(1) C(2) 34.4(2) . . .
C(3) Hf(1) C(1) C(5) -76.3(2) . . .
C(1) Hf(1) C(4) C(3) -78.6(3) . . .
C(1) Hf(1) C(4) C(5) 36.6(3) . . .
C(4) Hf(1) C(1) P(1) -159.8(4) . . .
C(4) Hf(1) C(1) C(2) 74.0(2) . . .
C(4) Hf(1) C(1) C(5) -36.7(2) . . .
C(1) Hf(1) C(5) C(4) -116.3(4) . . .
C(5) Hf(1) C(1) P(1) -123.1(4) . . .
C(5) Hf(1) C(1) C(2) 110.7(3) . . .
C(1) Hf(1) C(6) P(2) 26.9(2) . . .
C(1) Hf(1) C(6) C(7) 153.6(3) . . .
C(1) Hf(1) C(6) C(10) -93.9(2) . . .
C(6) Hf(1) C(1) P(1) -32.0(3) . . .
C(6) Hf(1) C(1) C(2) -158.2(2) . . .
C(6) Hf(1) C(1) C(5) 91.1(2) . . .
C(1) Hf(1) C(7) C(6) -29.9(3) . . .
C(1) Hf(1) C(7) C(8) -147.7(2) . . .
C(7) Hf(1) C(1) P(1) -16.2(3) . . .
C(7) Hf(1) C(1) C(2) -142.5(2) . . .
C(7) Hf(1) C(1) C(5) 106.9(2) . . .
C(1) Hf(1) C(8) C(7) 50.8(3) . . .
C(1) Hf(1) C(8) C(9) -63.5(3) . . .
C(8) Hf(1) C(1) P(1) -44.2(4) . . .
C(8) Hf(1) C(1) C(2) -170.4(2) . . .
C(8) Hf(1) C(1) C(5) 78.9(3) . . .
C(1) Hf(1) C(9) C(8) 140.3(2) . . .
C(1) Hf(1) C(9) C(10) 25.4(2) . . .
C(9) Hf(1) C(1) P(1) -79.0(3) . . .
C(9) Hf(1) C(1) C(2) 154.8(2) . . .
C(9) Hf(1) C(1) C(5) 44.1(3) . . .
C(1) Hf(1) C(10) C(6) 85.5(2) . . .
C(1) Hf(1) C(10) C(9) -158.4(2) . . .
C(10) Hf(1) C(1) P(1) -65.5(3) . . .
C(10) Hf(1) C(1) C(2) 168.2(2) . . .
C(10) Hf(1) C(1) C(5) 57.6(2) . . .
C(2) Hf(1) C(3) C(4) 115.9(4) . . .
C(3) Hf(1) C(2) C(1) -117.6(3) . . .
C(2) Hf(1) C(4) C(3) -36.1(3) . . .
C(2) Hf(1) C(4) C(5) 79.0(3) . . .
C(4) Hf(1) C(2) C(1) -80.8(2) . . .
C(4) Hf(1) C(2) C(3) 36.9(2) . . .
C(2) Hf(1) C(5) C(1) 40.4(2) . . .
C(2) Hf(1) C(5) C(4) -75.9(3) . . .
C(5) Hf(1) C(2) C(1) -39.1(2) . . .
C(5) Hf(1) C(2) C(3) 78.5(2) . . .
C(2) Hf(1) C(6) P(2) 12.9(3) . . .
C(2) Hf(1) C(6) C(7) 139.7(2) . . .
C(2) Hf(1) C(6) C(10) -107.9(2) . . .
C(6) Hf(1) C(2) C(1) 25.2(2) . . .
C(6) Hf(1) C(2) C(3) 142.9(2) . . .
C(2) Hf(1) C(7) C(6) -63.0(3) . . .
C(2) Hf(1) C(7) C(8) 179.2(2) . . .
C(7) Hf(1) C(2) C(1) 59.1(3) . . .
C(7) Hf(1) C(2) C(3) 176.8(2) . . .
C(2) Hf(1) C(8) C(7) -4.1(14) . . .
C(2) Hf(1) C(8) C(9) -118.4(12) . . .
C(8) Hf(1) C(2) C(1) 62.7(13) . . .
C(8) Hf(1) C(2) C(3) -179.7(12) . . .
C(2) Hf(1) C(9) C(8) 168.5(3) . . .
C(2) Hf(1) C(9) C(10) 53.6(4) . . .
C(9) Hf(1) C(2) C(1) -46.0(4) . . .
C(9) Hf(1) C(2) C(3) 71.7(4) . . .
C(2) Hf(1) C(10) C(6) 93.5(2) . . .
C(2) Hf(1) C(10) C(9) -150.4(2) . . .
C(10) Hf(1) C(2) C(1) -14.2(2) . . .
C(10) Hf(1) C(2) C(3) 103.4(2) . . .
C(3) Hf(1) C(4) C(5) 115.2(5) . . .
C(4) Hf(1) C(3) C(2) -115.9(4) . . .
C(3) Hf(1) C(5) C(1) 79.8(3) . . .
C(3) Hf(1) C(5) C(4) -36.5(3) . . .
C(5) Hf(1) C(3) C(2) -78.1(2) . . .
C(5) Hf(1) C(3) C(4) 37.7(3) . . .
C(3) Hf(1) C(6) P(2) 43.9(4) . . .
C(3) Hf(1) C(6) C(7) 170.6(3) . . .
C(3) Hf(1) C(6) C(10) -76.9(3) . . .
C(6) Hf(1) C(3) C(2) -58.0(3) . . .
C(6) Hf(1) C(3) C(4) 57.9(4) . . .
C(3) Hf(1) C(7) C(6) -49.9(12) . . .
C(3) Hf(1) C(7) C(8) -167.7(10) . . .
C(7) Hf(1) C(3) C(2) -15.7(12) . . .
C(7) Hf(1) C(3) C(4) 100.2(11) . . .
C(3) Hf(1) C(8) C(7) 176.2(3) . . .
C(3) Hf(1) C(8) C(9) 62.0(4) . . .
C(8) Hf(1) C(3) C(2) 179.9(3) . . .
C(8) Hf(1) C(3) C(4) -64.2(4) . . .
C(3) Hf(1) C(9) C(8) -150.4(2) . . .
C(3) Hf(1) C(9) C(10) 94.6(2) . . .
C(9) Hf(1) C(3) C(2) -140.7(2) . . .
C(9) Hf(1) C(3) C(4) -24.8(4) . . .
C(3) Hf(1) C(10) C(6) 132.4(2) . . .
C(3) Hf(1) C(10) C(9) -111.4(2) . . .
C(10) Hf(1) C(3) C(2) -99.3(2) . . .
C(10) Hf(1) C(3) C(4) 16.6(4) . . .
C(4) Hf(1) C(5) C(1) 116.3(4) . . .
C(5) Hf(1) C(4) C(3) -115.2(5) . . .
C(4) Hf(1) C(6) P(2) 75.3(3) . . .
C(4) Hf(1) C(6) C(7) -158.0(3) . . .
C(4) Hf(1) C(6) C(10) -45.6(3) . . .
C(6) Hf(1) C(4) C(3) -143.1(3) . . .
C(6) Hf(1) C(4) C(5) -28.0(4) . . .
C(4) Hf(1) C(7) C(6) 38.3(5) . . .
C(4) Hf(1) C(7) C(8) -79.5(4) . . .
C(7) Hf(1) C(4) C(3) -165.8(3) . . .
C(7) Hf(1) C(4) C(5) -50.7(5) . . .
C(4) Hf(1) C(8) C(7) 136.0(2) . . .
C(4) Hf(1) C(8) C(9) 21.8(3) . . .
C(8) Hf(1) C(4) C(3) 149.1(3) . . .
C(8) Hf(1) C(4) C(5) -95.7(3) . . .
C(4) Hf(1) C(9) C(8) -163.6(2) . . .
C(4) Hf(1) C(9) C(10) 81.4(2) . . .
C(9) Hf(1) C(4) C(3) 161.0(3) . . .
C(9) Hf(1) C(4) C(5) -83.8(3) . . .
C(4) Hf(1) C(10) C(6) 141.3(2) . . .
C(4) Hf(1) C(10) C(9) -102.6(2) . . .
C(10) Hf(1) C(4) C(3) -166.4(3) . . .
C(10) Hf(1) C(4) C(5) -51.3(3) . . .
C(5) Hf(1) C(6) P(2) 60.3(2) . . .
C(5) Hf(1) C(6) C(7) -173.0(3) . . .
C(5) Hf(1) C(6) C(10) -60.6(2) . . .
C(6) Hf(1) C(5) C(1) -87.9(2) . . .
C(6) Hf(1) C(5) C(4) 155.8(3) . . .
C(5) Hf(1) C(7) C(6) 8.2(3) . . .
C(5) Hf(1) C(7) C(8) -109.6(2) . . .
C(7) Hf(1) C(5) C(1) -92.4(3) . . .
C(7) Hf(1) C(5) C(4) 151.3(3) . . .
C(5) Hf(1) C(8) C(7) 92.9(2) . . .
C(5) Hf(1) C(8) C(9) -21.3(3) . . .
C(8) Hf(1) C(5) C(1) -131.5(2) . . .
C(8) Hf(1) C(5) C(4) 112.2(3) . . .
C(5) Hf(1) C(9) C(8) 162.9(2) . . .
C(5) Hf(1) C(9) C(10) 48.0(2) . . .
C(9) Hf(1) C(5) C(1) -143.1(2) . . .
C(9) Hf(1) C(5) C(4) 100.6(3) . . .
C(5) Hf(1) C(10) C(6) 114.5(2) . . .
C(5) Hf(1) C(10) C(9) -129.3(2) . . .
C(10) Hf(1) C(5) C(1) -118.1(2) . . .
C(10) Hf(1) C(5) C(4) 125.6(3) . . .
C(6) Hf(1) C(7) C(8) -117.8(4) . . .
C(7) Hf(1) C(6) P(2) -126.7(4) . . .
C(7) Hf(1) C(6) C(10) 112.4(4) . . .
C(6) Hf(1) C(8) C(7) 35.9(2) . . .
C(6) Hf(1) C(8) C(9) -78.3(3) . . .
C(8) Hf(1) C(6) P(2) -162.2(3) . . .
C(8) Hf(1) C(6) C(7) -35.5(2) . . .
C(8) Hf(1) C(6) C(10) 77.0(3) . . .
C(6) Hf(1) C(9) C(8) 77.8(2) . . .
C(6) Hf(1) C(9) C(10) -37.1(2) . . .
C(9) Hf(1) C(6) P(2) 157.1(3) . . .
C(9) Hf(1) C(6) C(7) -76.2(3) . . .
C(9) Hf(1) C(6) C(10) 36.3(2) . . .
C(6) Hf(1) C(10) C(9) 116.1(3) . . .
C(10) Hf(1) C(6) P(2) 120.8(3) . . .
C(10) Hf(1) C(6) C(7) -112.4(4) . . .
C(7) Hf(1) C(8) C(9) -114.2(4) . . .
C(8) Hf(1) C(7) C(6) 117.8(4) . . .
C(7) Hf(1) C(9) C(8) 37.2(2) . . .
C(7) Hf(1) C(9) C(10) -77.7(2) . . .
C(9) Hf(1) C(7) C(6) 79.8(3) . . .
C(9) Hf(1) C(7) C(8) -38.0(2) . . .
C(7) Hf(1) C(10) C(6) -38.3(2) . . .
C(7) Hf(1) C(10) C(9) 77.8(2) . . .
C(10) Hf(1) C(7) C(6) 39.0(2) . . .
C(10) Hf(1) C(7) C(8) -78.8(3) . . .
C(8) Hf(1) C(9) C(10) -115.0(3) . . .
C(9) Hf(1) C(8) C(7) 114.2(4) . . .
C(8) Hf(1) C(10) C(6) -78.6(2) . . .
C(8) Hf(1) C(10) C(9) 37.5(2) . . .
C(10) Hf(1) C(8) C(7) 77.2(2) . . .
C(10) Hf(1) C(8) C(9) -37.0(2) . . .
C(9) Hf(1) C(10) C(6) -116.1(3) . . .
C(10) Hf(1) C(9) C(8) 115.0(3) . . .
Cl(1) Ru(1) P(1) C(1) 44.98(14) . . .
Cl(1) Ru(1) P(1) C(11) -72.1(2) . . .
Cl(1) Ru(1) P(1) C(13) 170.3(2) . . .
Cl(1) Ru(1) P(2) C(6) -54.6(2) . . .
Cl(1) Ru(1) P(2) C(15) 58.28(16) . . .
Cl(1) Ru(1) P(2) C(17) 174.1(2) . . .
Cl(1) Ru(1) C(19) C(20) -145.1(3) . . .
Cl(1) Ru(1) C(19) C(23) -27.5(4) . . .
Cl(1) Ru(1) C(19) C(24) 95.8(4) . . .
Cl(1) Ru(1) C(20) C(19) 72.7(5) . . .
Cl(1) Ru(1) C(20) C(21) -42.1(5) . . .
Cl(1) Ru(1) C(20) C(25) -164.1(5) . . .
Cl(1) Ru(1) C(21) C(20) 159.0(2) . . .
Cl(1) Ru(1) C(21) C(22) 40.4(4) . . .
Cl(1) Ru(1) C(21) C(26) -84.7(7) . . .
Cl(1) Ru(1) C(22) C(21) -145.2(4) . . .
Cl(1) Ru(1) C(22) C(23) 97.3(2) . . .
Cl(1) Ru(1) C(22) C(27) -21.3(5) . . .
Cl(1) Ru(1) C(23) C(19) 158.7(3) . . .
Cl(1) Ru(1) C(23) C(22) -83.7(2) . . .
Cl(1) Ru(1) C(23) C(28) 36.1(5) . . .
P(1) Ru(1) P(2) C(6) 36.7(2) . . .
P(1) Ru(1) P(2) C(15) 149.52(16) . . .
P(1) Ru(1) P(2) C(17) -94.6(2) . . .
P(2) Ru(1) P(1) C(1) -41.67(14) . . .
P(2) Ru(1) P(1) C(11) -158.8(2) . . .
P(2) Ru(1) P(1) C(13) 83.7(2) . . .
P(1) Ru(1) C(19) C(20) 120.2(3) . . .
P(1) Ru(1) C(19) C(23) -122.1(3) . . .
P(1) Ru(1) C(19) C(24) 1.2(4) . . .
C(19) Ru(1) P(1) C(1) 173.21(17) . . .
C(19) Ru(1) P(1) C(11) 56.1(2) . . .
C(19) Ru(1) P(1) C(13) -61.5(2) . . .
P(1) Ru(1) C(20) C(19) -67.1(3) . . .
P(1) Ru(1) C(20) C(21) 178.1(2) . . .
P(1) Ru(1) C(20) C(25) 56.1(8) . . .
C(20) Ru(1) P(1) C(1) -152.7(2) . . .
C(20) Ru(1) P(1) C(11) 90.2(2) . . .
C(20) Ru(1) P(1) C(13) -27.4(2) . . .
P(1) Ru(1) C(21) C(20) -3.4(5) . . .
P(1) Ru(1) C(21) C(22) -122.0(4) . . .
P(1) Ru(1) C(21) C(26) 112.9(8) . . .
C(21) Ru(1) P(1) C(1) -150.5(3) . . .
C(21) Ru(1) P(1) C(11) 92.5(3) . . .
C(21) Ru(1) P(1) C(13) -25.1(3) . . .
P(1) Ru(1) C(22) C(21) 123.0(4) . . .
P(1) Ru(1) C(22) C(23) 5.5(4) . . .
P(1) Ru(1) C(22) C(27) -113.1(5) . . .
C(22) Ru(1) P(1) C(1) 136.1(3) . . .
C(22) Ru(1) P(1) C(11) 19.1(3) . . .
C(22) Ru(1) P(1) C(13) -98.5(3) . . .
P(1) Ru(1) C(23) C(19) 65.4(3) . . .
P(1) Ru(1) C(23) C(22) -176.9(2) . . .
P(1) Ru(1) C(23) C(28) -57.2(6) . . .
C(23) Ru(1) P(1) C(1) 139.71(19) . . .
C(23) Ru(1) P(1) C(11) 22.6(2) . . .
C(23) Ru(1) P(1) C(13) -95.0(2) . . .
P(2) Ru(1) C(19) C(20) 14.4(5) . . .
P(2) Ru(1) C(19) C(23) 132.1(2) . . .
P(2) Ru(1) C(19) C(24) -104.6(4) . . .
C(19) Ru(1) P(2) C(6) 141.4(3) . . .
C(19) Ru(1) P(2) C(15) -105.7(3) . . .
C(19) Ru(1) P(2) C(17) 10.1(3) . . .
P(2) Ru(1) C(20) C(19) -171.1(3) . . .
P(2) Ru(1) C(20) C(21) 74.1(3) . . .
P(2) Ru(1) C(20) C(25) -47.9(8) . . .
C(20) Ru(1) P(2) C(6) 150.5(2) . . .
C(20) Ru(1) P(2) C(15) -96.6(2) . . .
C(20) Ru(1) P(2) C(17) 19.2(3) . . .
P(2) Ru(1) C(21) C(20) -112.9(3) . . .
P(2) Ru(1) C(21) C(22) 128.5(4) . . .
P(2) Ru(1) C(21) C(26) 3.4(8) . . .
C(21) Ru(1) P(2) C(6) -172.6(2) . . .
C(21) Ru(1) P(2) C(15) -59.8(2) . . .
C(21) Ru(1) P(2) C(17) 56.1(2) . . .
P(2) Ru(1) C(22) C(21) -59.4(4) . . .
P(2) Ru(1) C(22) C(23) -176.9(2) . . .
P(2) Ru(1) C(22) C(27) 64.5(5) . . .
C(22) Ru(1) P(2) C(6) -142.1(2) . . .
C(22) Ru(1) P(2) C(15) -29.2(2) . . .
C(22) Ru(1) P(2) C(17) 86.6(2) . . .
P(2) Ru(1) C(23) C(19) -111.7(3) . . .
P(2) Ru(1) C(23) C(22) 6.0(4) . . .
P(2) Ru(1) C(23) C(28) 125.7(5) . . .
C(23) Ru(1) P(2) C(6) -146.1(3) . . .
C(23) Ru(1) P(2) C(15) -33.2(3) . . .
C(23) Ru(1) P(2) C(17) 82.7(3) . . .
C(19) Ru(1) C(20) C(21) -114.8(4) . . .
C(19) Ru(1) C(20) C(25) 123.2(9) . . .
C(20) Ru(1) C(19) C(23) 117.7(5) . . .
C(20) Ru(1) C(19) C(24) -119.0(5) . . .
C(19) Ru(1) C(21) C(20) 38.5(3) . . .
C(19) Ru(1) C(21) C(22) -80.2(4) . . .
C(19) Ru(1) C(21) C(26) 154.7(8) . . .
C(21) Ru(1) C(19) C(20) -39.6(3) . . .
C(21) Ru(1) C(19) C(23) 78.1(3) . . .
C(21) Ru(1) C(19) C(24) -158.7(4) . . .
C(19) Ru(1) C(22) C(21) 80.2(4) . . .
C(19) Ru(1) C(22) C(23) -37.3(2) . . .
C(19) Ru(1) C(22) C(27) -155.9(5) . . .
C(22) Ru(1) C(19) C(20) -80.6(3) . . .
C(22) Ru(1) C(19) C(23) 37.1(3) . . .
C(22) Ru(1) C(19) C(24) 160.4(4) . . .
C(19) Ru(1) C(23) C(22) 117.7(4) . . .
C(19) Ru(1) C(23) C(28) -122.6(7) . . .
C(23) Ru(1) C(19) C(20) -117.7(5) . . .
C(23) Ru(1) C(19) C(24) 123.3(5) . . .
C(20) Ru(1) C(21) C(22) -118.6(5) . . .
C(20) Ru(1) C(21) C(26) 116.3(8) . . .
C(21) Ru(1) C(20) C(19) 114.8(4) . . .
C(21) Ru(1) C(20) C(25) -122.0(9) . . .
C(20) Ru(1) C(22) C(21) 37.9(4) . . .
C(20) Ru(1) C(22) C(23) -79.6(3) . . .
C(20) Ru(1) C(22) C(27) 161.8(6) . . .
C(22) Ru(1) C(20) C(19) 79.2(3) . . .
C(22) Ru(1) C(20) C(21) -35.5(3) . . .
C(22) Ru(1) C(20) C(25) -157.6(8) . . .
C(20) Ru(1) C(23) C(19) -37.3(3) . . .
C(20) Ru(1) C(23) C(22) 80.4(3) . . .
C(20) Ru(1) C(23) C(28) -159.9(7) . . .
C(23) Ru(1) C(20) C(19) 37.2(3) . . .
C(23) Ru(1) C(20) C(21) -77.5(3) . . .
C(23) Ru(1) C(20) C(25) 160.4(8) . . .
C(21) Ru(1) C(22) C(23) -117.5(5) . . .
C(21) Ru(1) C(22) C(27) 123.9(7) . . .
C(22) Ru(1) C(21) C(20) 118.6(5) . . .
C(22) Ru(1) C(21) C(26) -125.1(10) . . .
C(21) Ru(1) C(23) C(19) -81.1(3) . . .
C(21) Ru(1) C(23) C(22) 36.6(3) . . .
C(21) Ru(1) C(23) C(28) 156.3(6) . . .
C(23) Ru(1) C(21) C(20) 81.0(3) . . .
C(23) Ru(1) C(21) C(22) -37.6(4) . . .
C(23) Ru(1) C(21) C(26) -162.7(9) . . .
C(22) Ru(1) C(23) C(19) -117.7(4) . . .
C(22) Ru(1) C(23) C(28) 119.7(7) . . .
C(23) Ru(1) C(22) C(21) 117.5(5) . . .
C(23) Ru(1) C(22) C(27) -118.6(6) . . .
Ru(1) P(1) C(1) Hf(1) 51.0(3) . . .
Ru(1) P(1) C(1) C(2) 153.1(3) . . .
Ru(1) P(1) C(1) C(5) -48.1(4) . . .
Ru(1) P(1) C(11) C(12) 62.1(4) . . .
Ru(1) P(1) C(13) C(14) 142.5(4) . . .
C(1) P(1) C(11) C(12) -70.1(4) . . .
C(11) P(1) C(1) Hf(1) 176.2(3) . . .
C(11) P(1) C(1) C(2) -81.7(4) . . .
C(11) P(1) C(1) C(5) 77.0(4) . . .
C(1) P(1) C(13) C(14) -81.1(4) . . .
C(13) P(1) C(1) Hf(1) -79.3(3) . . .
C(13) P(1) C(1) C(2) 22.8(4) . . .
C(13) P(1) C(1) C(5) -178.5(4) . . .
C(11) P(1) C(13) C(14) 18.4(5) . . .
C(13) P(1) C(11) C(12) -174.0(3) . . .
Ru(1) P(2) C(6) Hf(1) -40.1(3) . . .
Ru(1) P(2) C(6) C(7) -143.5(4) . . .
Ru(1) P(2) C(6) C(10) 56.9(5) . . .
Ru(1) P(2) C(15) C(16) -175.9(3) . . .
Ru(1) P(2) C(17) C(18) 63.9(4) . . .
C(6) P(2) C(15) C(16) -45.0(4) . . .
C(15) P(2) C(6) Hf(1) -159.3(2) . . .
C(15) P(2) C(6) C(7) 97.3(5) . . .
C(15) P(2) C(6) C(10) -62.3(5) . . .
C(6) P(2) C(17) C(18) -77.3(4) . . .
C(17) P(2) C(6) Hf(1) 97.2(3) . . .
C(17) P(2) C(6) C(7) -6.2(6) . . .
C(17) P(2) C(6) C(10) -165.8(5) . . .
C(15) P(2) C(17) C(18) -176.1(4) . . .
C(17) P(2) C(15) C(16) 58.5(4) . . .
Hf(1) C(1) C(2) C(3) -65.1(3) . . .
Hf(1) C(1) C(5) C(4) 64.3(3) . . .
P(1) C(1) C(2) Hf(1) -129.9(3) . . .
P(1) C(1) C(2) C(3) 165.0(3) . . .
P(1) C(1) C(5) Hf(1) 129.1(3) . . .
P(1) C(1) C(5) C(4) -166.7(3) . . .
C(2) C(1) C(5) Hf(1) -68.2(3) . . .
C(2) C(1) C(5) C(4) -3.9(5) . . .
C(5) C(1) C(2) Hf(1) 67.9(3) . . .
C(5) C(1) C(2) C(3) 2.8(5) . . .
Hf(1) C(2) C(3) C(4) -63.8(3) . . .
C(1) C(2) C(3) Hf(1) 63.2(3) . . .
C(1) C(2) C(3) C(4) -0.5(6) . . .
Hf(1) C(3) C(4) C(5) -67.2(3) . . .
C(2) C(3) C(4) Hf(1) 65.2(3) . . .
C(2) C(3) C(4) C(5) -2.0(5) . . .
Hf(1) C(4) C(5) C(1) -64.7(3) . . .
C(3) C(4) C(5) Hf(1) 68.5(3) . . .
C(3) C(4) C(5) C(1) 3.8(5) . . .
Hf(1) C(6) C(7) C(8) 63.8(4) . . .
Hf(1) C(6) C(10) C(9) -65.6(4) . . .
P(2) C(6) C(7) Hf(1) 131.9(4) . . .
P(2) C(6) C(7) C(8) -164.3(4) . . .
P(2) C(6) C(10) Hf(1) -129.9(4) . . .
P(2) C(6) C(10) C(9) 164.5(4) . . .
C(7) C(6) C(10) Hf(1) 66.7(3) . . .
C(7) C(6) C(10) C(9) 1.0(6) . . .
C(10) C(6) C(7) Hf(1) -65.4(3) . . .
C(10) C(6) C(7) C(8) -1.5(6) . . .
Hf(1) C(7) C(8) C(9) 65.8(4) . . .
C(6) C(7) C(8) Hf(1) -64.3(4) . . .
C(6) C(7) C(8) C(9) 1.5(7) . . .
Hf(1) C(8) C(9) C(10) 66.5(4) . . .
C(7) C(8) C(9) Hf(1) -67.3(4) . . .
C(7) C(8) C(9) C(10) -0.8(7) . . .
Hf(1) C(9) C(10) C(6) 66.5(4) . . .
C(8) C(9) C(10) Hf(1) -66.7(4) . . .
C(8) C(9) C(10) C(6) -0.2(6) . . .
Ru(1) C(19) C(20) C(21) 64.5(3) . . .
Ru(1) C(19) C(20) C(25) -131.3(6) . . .
Ru(1) C(19) C(23) C(22) -63.4(3) . . .
Ru(1) C(19) C(23) C(28) 122.7(5) . . .
C(20) C(19) C(23) Ru(1) 61.5(3) . . .
C(20) C(19) C(23) C(22) -1.9(5) . . .
C(20) C(19) C(23) C(28) -175.8(5) . . .
C(23) C(19) C(20) Ru(1) -61.7(3) . . .
C(23) C(19) C(20) C(21) 2.9(5) . . .
C(23) C(19) C(20) C(25) 167.0(5) . . .
C(24) C(19) C(20) Ru(1) 130.2(5) . . .
C(24) C(19) C(20) C(21) -165.3(5) . . .
C(24) C(19) C(20) C(25) -1.1(9) . . .
C(24) C(19) C(23) Ru(1) -130.8(5) . . .
C(24) C(19) C(23) C(22) 165.8(5) . . .
C(24) C(19) C(23) C(28) -8.1(8) . . .
Ru(1) C(20) C(21) C(22) 61.3(4) . . .
Ru(1) C(20) C(21) C(26) -131.9(6) . . .
C(19) C(20) C(21) Ru(1) -64.2(3) . . .
C(19) C(20) C(21) C(22) -2.9(6) . . .
C(19) C(20) C(21) C(26) 163.9(5) . . .
C(25) C(20) C(21) Ru(1) 131.4(6) . . .
C(25) C(20) C(21) C(22) -167.3(5) . . .
C(25) C(20) C(21) C(26) -0.5(9) . . .
Ru(1) C(21) C(22) C(23) 61.5(3) . . .
Ru(1) C(21) C(22) C(27) -120.2(6) . . .
C(20) C(21) C(22) Ru(1) -59.7(4) . . .
C(20) C(21) C(22) C(23) 1.7(6) . . .
C(20) C(21) C(22) C(27) -180.0(5) . . .
C(26) C(21) C(22) Ru(1) 134.2(6) . . .
C(26) C(21) C(22) C(23) -164.3(6) . . .
C(26) C(21) C(22) C(27) 14.0(10) . . .
Ru(1) C(22) C(23) C(19) 62.8(3) . . .
Ru(1) C(22) C(23) C(28) -123.1(5) . . .
C(21) C(22) C(23) Ru(1) -62.7(4) . . .
C(21) C(22) C(23) C(19) 0.1(4) . . .
C(21) C(22) C(23) C(28) 174.2(5) . . .
C(27) C(22) C(23) Ru(1) 118.9(5) . . .
C(27) C(22) C(23) C(19) -178.3(5) . . .
C(27) C(22) C(23) C(28) -4.2(8) . . .
C(30) C(29) C(34) C(33) -2(2) . . .
C(34) C(29) C(30) C(31) -1(2) . . .
C(29) C(30) C(31) C(32) 3.7(18) . . .
C(30) C(31) C(32) C(33) -2.5(19) . . .
C(31) C(32) C(33) C(34) -1.1(18) . . .
C(32) C(33) C(34) C(29) 3.3(17) . . .
C(36) C(35) C(37) C(36) -0.1(13) . 2_576 2_576
C(37) C(35) C(36) C(37) 0.1(15) 2_576 . .
C(35) C(36) C(37) C(35) -0.1(14) . . 2_576
